data_2013759
loop_
_publ_author_name
'Tafeenko, Viktor A.'
'Peschar, Rene'
'Kaukova, Olga V.'
'Schenk, Henk'
'Aslanov, Leonid A.'

_publ_section_title
;
 <i>N</i>,<i>N</i>-Dimethylanilinium
 3-cyano-4-(dicyanomethylene)-5-oxo-4,5-dihydro-1<i>H</i>-pyrrol-2-olate
;
_journal_issue 1
_journal_name_full 'Acta Crystallographica Section C'
_journal_page_first o62
_journal_page_last o64
_journal_paper_doi 10.1107/S0108270103025940
_journal_volume 60
_journal_year 2004
_chemical_formula_iupac 'C8 H12 N 1+, C8 H N4 O2 1-'
_chemical_formula_moiety 'C8 H12 N 1+, C8 H N4 O2 1-'
_chemical_formula_sum 'C16 H13 N5 O2'
_chemical_formula_weight 307.31
_chemical_melting_point 221
_chemical_name_systematic
;
N,N-dimethylanilinium
3-cyano-4-(dicyanomethylene)-5-oxo-4,5-dihydro-1H-pyrrol-2-olate
;
_space_group_IT_number 31
_symmetry_cell_setting orthorhombic
_symmetry_space_group_name_Hall 'P 2ac -2'
_symmetry_space_group_name_H-M 'P m n 21'
_atom_sites_solution_hydrogens geom
_atom_sites_solution_primary direct
_atom_sites_solution_secondary difmap
_audit_creation_method SHELXL-97
_cell_angle_alpha 90.00
_cell_angle_beta 90.00
_cell_angle_gamma 90.00
_cell_formula_units_Z 2
_cell_length_a 7.0399(7)
_cell_length_b 12.5636(12)
_cell_length_c 8.6695(8)
_cell_measurement_reflns_used 925
_cell_measurement_temperature 110(2)
_cell_measurement_theta_max 30
_cell_measurement_theta_min 3
_cell_volume 766.79(13)
_computing_cell_refinement 'SAINT-Plus (Bruker, 1998)'
_computing_data_collection 'SMART (Bruker, 1998)'
_computing_data_reduction SAINT-Plus
_computing_molecular_graphics 'DIAMOND (Brandenburg, 2000) and ORTEP-3 (Farrugia, 1997)'
_computing_publication_material SHELXL97
_computing_structure_refinement 'SHELXL97 (Sheldrick, 1997)'
_computing_structure_solution 'SHELXS97 (Sheldrick, 1990)'
_diffrn_ambient_temperature 110(2)
_diffrn_measured_fraction_theta_full 0.998
_diffrn_measured_fraction_theta_max 0.998
_diffrn_measurement_device_type 'Bruker SMART 1000 CCD area-detector'
_diffrn_measurement_method '\f and \w scans'
_diffrn_radiation_monochromator graphite
_diffrn_radiation_source 'fine-focus sealed tube'
_diffrn_radiation_type MoK\a
_diffrn_radiation_wavelength 0.71073
_diffrn_reflns_av_R_equivalents 0.0344
_diffrn_reflns_av_sigmaI/netI 0.0237
_diffrn_reflns_limit_h_max 9
_diffrn_reflns_limit_h_min -9
_diffrn_reflns_limit_k_max 17
_diffrn_reflns_limit_k_min -16
_diffrn_reflns_limit_l_max 12
_diffrn_reflns_limit_l_min -11
_diffrn_reflns_number 5974
_diffrn_reflns_theta_full 30.08
_diffrn_reflns_theta_max 30.08
_diffrn_reflns_theta_min 1.62
_exptl_absorpt_coefficient_mu 0.093
_exptl_absorpt_correction_type none
_exptl_crystal_colour yellow
_exptl_crystal_density_diffrn 1.331
_exptl_crystal_density_method 'not measured'
_exptl_crystal_description prism
_exptl_crystal_F_000 320
_exptl_crystal_size_max 0.30
_exptl_crystal_size_mid 0.10
_exptl_crystal_size_min 0.10
_refine_diff_density_max 0.194
_refine_diff_density_min -0.354
_refine_ls_extinction_method none
_refine_ls_goodness_of_fit_ref 1.009
_refine_ls_hydrogen_treatment constr
_refine_ls_matrix_type full
_refine_ls_number_parameters 153
_refine_ls_number_reflns 1282
_refine_ls_number_restraints 19
_refine_ls_restrained_S_all 1.006
_refine_ls_R_factor_all 0.0711
_refine_ls_R_factor_gt 0.0492
_refine_ls_shift/su_max 0.001
_refine_ls_shift/su_mean 0.000
_refine_ls_structure_factor_coef Fsqd
_refine_ls_weighting_details 'calc w=1/[\s^2^(Fo^2^)+(0.0684P)^2^] where P=(Fo^2^+2Fc^2^)/3'
_refine_ls_weighting_scheme calc
_refine_ls_wR_factor_gt 0.1025
_refine_ls_wR_factor_ref 0.1124
_reflns_number_gt 936
_reflns_number_total 1283
_reflns_threshold_expression I>2\s(I)
_cod_data_source_file fg1710.cif
_cod_data_source_block I
_cod_database_code 2013759
_cod_database_fobs_code 2013759

loop_
_symmetry_equiv_pos_as_xyz
'x, y, z'
'-x+1/2, -y, z+1/2'
'-x, y, z'
'x+1/2, -y, z+1/2'

loop_
_atom_site_label
_atom_site_fract_x
_atom_site_fract_y
_atom_site_fract_z
_atom_site_U_iso_or_equiv
_atom_site_adp_type
_atom_site_calc_flag
_atom_site_refinement_flags
_atom_site_occupancy
_atom_site_disorder_assembly
_atom_site_disorder_group
_atom_site_type_symbol
O1 0.5000 0.11422(17) 0.3697(3) 0.0623(7) Uani d S 1 . . O
O2 0.5000 0.4752(2) 0.3956(3) 0.0994(13) Uani d S 1 . . O
N1 0.5000 0.2962(2) 0.3428(3) 0.0617(8) Uani d S 1 . . N
H1 0.5000 0.2988 0.2413 0.074 Uiso calc SR 1 . . H
N2 0.5000 0.3371(3) 1.0000(4) 0.0721(10) Uani d S 1 . . N
N3 0.5000 0.6137(3) 0.6991(5) 0.1011(16) Uani d S 1 . . N
N4 0.5000 0.0834(2) 0.7873(4) 0.0569(7) Uani d S 1 . . N
C2 0.5000 0.2032(2) 0.4266(4) 0.0468(7) Uani d S 1 . . C
C3 0.5000 0.2325(2) 0.5876(3) 0.0378(6) Uani d S 1 . . C
C4 0.5000 0.3428(2) 0.5998(3) 0.0410(7) Uani d S 1 . . C
C5 0.5000 0.3840(3) 0.4354(4) 0.0588(10) Uani d S 1 . . C
C6 0.5000 0.4110(2) 0.7236(3) 0.0478(8) Uani d S 1 . . C
C7 0.5000 0.5236(3) 0.7070(4) 0.0664(11) Uani d S 1 . . C
C8 0.5000 0.3713(3) 0.8772(4) 0.0518(8) Uani d S 1 . . C
C9 0.5000 0.1527(2) 0.7012(4) 0.0411(6) Uani d S 1 . . C
N5 0.5000 0.8927(3) 0.4766(3) 0.0413(8) Uani d SPD 0.833(5) . 1 N
H5 0.5000 0.9652 0.4548 0.050 Uiso calc SPR 0.833(5) . 1 H
C10 0.5000 0.8365(3) 0.3260(4) 0.0381(9) Uani d SPD 0.833(5) . 1 C
C11 0.5000 0.8970(3) 0.1941(5) 0.0434(10) Uani d SPD 0.833(5) . 1 C
H11 0.5000 0.9725 0.1998 0.052 Uiso calc SPR 0.833(5) . 1 H
C12 0.5000 0.8458(4) 0.0520(5) 0.0518(13) Uani d SPD 0.833(5) . 1 C
H12 0.5000 0.8864 -0.0405 0.062 Uiso calc SPR 0.833(5) . 1 H
C13 0.5000 0.7366(4) 0.0451(5) 0.0538(14) Uani d SPD 0.833(5) . 1 C
H13 0.5000 0.7019 -0.0522 0.065 Uiso calc SPR 0.833(5) . 1 H
C14 0.5000 0.6769(4) 0.1787(6) 0.0546(13) Uani d SPD 0.833(5) . 1 C
H14 0.5000 0.6014 0.1730 0.066 Uiso calc SPR 0.833(5) . 1 H
C15 0.5000 0.7266(3) 0.3204(5) 0.0497(11) Uani d SPD 0.833(5) . 1 C
H15 0.5000 0.6860 0.4127 0.060 Uiso calc SPR 0.833(5) . 1 H
C16 0.3262(3) 0.8711(2) 0.5681(3) 0.0581(6) Uani d PD 0.83 A 1 C
H16A 0.3214 0.7954 0.5950 0.087 Uiso calc PR 0.83 A 1 H
H16B 0.2138 0.8897 0.5071 0.087 Uiso calc PR 0.83 A 1 H
H16C 0.3284 0.9138 0.6626 0.087 Uiso calc PR 0.83 A 1 H
N51 0.5000 0.8200(17) 0.5085(19) 0.053(3) Uiso d SPD 0.167(5) . 2 N
H51 0.5000 0.7530 0.5540 0.063 Uiso calc SPR 0.167(5) . 2 H
C101 0.5000 0.7975(19) 0.339(2) 0.053(3) Uiso d SPD 0.167(5) . 2 C
C111 0.5000 0.6980(19) 0.282(3) 0.053(3) Uiso d SPD 0.167(5) . 2 C
H111 0.5000 0.6383 0.3495 0.063 Uiso calc SPR 0.167(5) . 2 H
C121 0.5000 0.684(2) 0.126(3) 0.053(3) Uiso d SPD 0.167(5) . 2 C
H121 0.5000 0.6142 0.0845 0.063 Uiso calc SPR 0.167(5) . 2 H
C131 0.5000 0.768(2) 0.028(3) 0.053(3) Uiso d SPD 0.167(5) . 2 C
H131 0.5000 0.7573 -0.0801 0.063 Uiso calc SPR 0.167(5) . 2 H
C141 0.5000 0.870(2) 0.088(3) 0.053(3) Uiso d SPD 0.167(5) . 2 C
H141 0.5000 0.9296 0.0206 0.063 Uiso calc SPR 0.167(5) . 2 H
C151 0.5000 0.884(2) 0.244(3) 0.053(3) Uiso d SPD 0.167(5) . 2 C
H151 0.5000 0.9539 0.2858 0.063 Uiso calc SPR 0.167(5) . 2 H
C161 0.3262(3) 0.8711(2) 0.5681(3) 0.0581(6) Uani d PD 0.17 B 2 C
H16D 0.2144 0.8361 0.5236 0.087 Uiso calc PR 0.17 B 2 H
H16E 0.3259 0.9465 0.5395 0.087 Uiso calc PR 0.17 B 2 H
H16F 0.3226 0.8645 0.6807 0.087 Uiso calc PR 0.17 B 2 H

loop_
_atom_site_aniso_label
_atom_site_aniso_U_11
_atom_site_aniso_U_22
_atom_site_aniso_U_33
_atom_site_aniso_U_12
_atom_site_aniso_U_13
_atom_site_aniso_U_23
O1 0.111(2) 0.0367(12) 0.0389(13) 0.000 0.000 -0.0094(11)
O2 0.226(4) 0.0340(14) 0.0382(13) 0.000 0.000 0.0064(11)
N1 0.120(2) 0.0401(16) 0.0250(12) 0.000 0.000 0.0027(12)
N2 0.125(3) 0.061(2) 0.0298(15) 0.000 0.000 0.0013(15)
N3 0.213(5) 0.0407(18) 0.050(2) 0.000 0.000 -0.0057(19)
N4 0.0887(19) 0.0410(14) 0.0410(14) 0.000 0.000 0.0074(13)
C2 0.076(2) 0.0345(16) 0.0297(15) 0.000 0.000 -0.0029(12)
C3 0.0587(17) 0.0295(15) 0.0254(12) 0.000 0.000 -0.0002(11)
C4 0.0641(18) 0.0330(16) 0.0261(13) 0.000 0.000 0.0010(11)
C5 0.113(3) 0.0382(18) 0.0250(13) 0.000 0.000 0.0043(14)
C6 0.083(2) 0.0351(16) 0.0253(14) 0.000 0.000 -0.0027(12)
C7 0.130(4) 0.0399(17) 0.0295(16) 0.000 0.000 -0.0076(14)
C8 0.087(2) 0.0384(17) 0.0299(15) 0.000 0.000 -0.0039(14)
C9 0.0594(17) 0.0314(13) 0.0324(14) 0.000 0.000 -0.0020(12)
N5 0.0623(19) 0.0310(18) 0.0307(15) 0.000 0.000 -0.0011(12)
C10 0.0569(19) 0.032(2) 0.0256(18) 0.000 0.000 -0.0054(17)
C11 0.065(2) 0.033(2) 0.032(2) 0.000 0.000 -0.0013(17)
C12 0.074(2) 0.052(4) 0.029(2) 0.000 0.000 0.0001(19)
C13 0.080(3) 0.051(3) 0.030(2) 0.000 0.000 -0.011(2)
C14 0.083(3) 0.0337(19) 0.047(3) 0.000 0.000 -0.009(2)
C15 0.082(3) 0.033(2) 0.034(2) 0.000 0.000 0.0023(17)
C16 0.0669(13) 0.0662(17) 0.0412(12) -0.0016(11) 0.0063(11) -0.0105(11)
C161 0.0669(13) 0.0662(17) 0.0412(12) -0.0016(11) 0.0063(11) -0.0105(11)

loop_
_atom_type_symbol
_atom_type_description
_atom_type_scat_dispersion_real
_atom_type_scat_dispersion_imag
_atom_type_scat_source
C C 0.0181 0.0091 'International Tables Vol C Tables 4.2.6.8 and 6.1.1.4'
H H 0.0000 0.0000 'International Tables Vol C Tables 4.2.6.8 and 6.1.1.4'
N N 0.0311 0.0180 'International Tables Vol C Tables 4.2.6.8 and 6.1.1.4'
O O 0.0492 0.0322 'International Tables Vol C Tables 4.2.6.8 and 6.1.1.4'

loop_
_geom_angle_atom_site_label_1
_geom_angle_atom_site_label_2
_geom_angle_atom_site_label_3
_geom_angle_site_symmetry_1
_geom_angle
C5 N1 C2 . 112.1(3)
C5 N1 H1 . 124.0
C2 N1 H1 . 124.0
O1 C2 N1 . 124.3(3)
O1 C2 C3 . 128.6(3)
N1 C2 C3 . 107.1(3)
C4 C3 C9 . 131.2(3)
C4 C3 C2 . 109.1(3)
C9 C3 C2 . 119.7(3)
C6 C4 C3 . 132.9(3)
C6 C4 C5 . 121.5(3)
C3 C4 C5 . 105.6(3)
O2 C5 N1 . 127.2(3)
O2 C5 C4 . 126.7(3)
N1 C5 C4 . 106.2(3)
C4 C6 C8 . 120.9(3)
C4 C6 C7 . 122.8(3)
C8 C6 C7 . 116.3(3)
N3 C7 C6 . 177.7(4)
N2 C8 C6 . 178.5(4)
N4 C9 C3 . 176.1(3)
C16 N5 C16 3_655 111.1(3)
C16 N5 C10 3_655 112.51(18)
C16 N5 C10 . 112.51(18)
C16 N5 H5 3_655 106.7
C16 N5 H5 . 106.7
C10 N5 H5 . 106.7
C11 C10 C15 . 121.6(3)
C11 C10 N5 . 117.9(3)
C15 C10 N5 . 120.5(4)
C10 C11 C12 . 118.8(4)
C10 C11 H11 . 120.6
C12 C11 H11 . 120.6
C13 C12 C11 . 120.1(4)
C13 C12 H12 . 120.0
C11 C12 H12 . 120.0
C12 C13 C14 . 120.4(4)
C12 C13 H13 . 119.8
C14 C13 H13 . 119.8
C15 C14 C13 . 120.1(4)
C15 C14 H14 . 119.9
C13 C14 H14 . 119.9
C14 C15 C10 . 119.0(4)
C14 C15 H15 . 120.5
C10 C15 H15 . 120.5
N5 C16 H16A . 109.5
N5 C16 H16B . 109.5
H16A C16 H16B . 109.5
N5 C16 H16C . 109.5
H16A C16 H16C . 109.5
H16B C16 H16C . 109.5
C161 N51 C101 3_655 115.2(8)
C161 N51 H51 3_655 104.2
C101 N51 H51 . 104.2
C111 C101 C151 . 121.1(17)
C111 C101 N51 . 123(2)
C151 C101 N51 . 116.4(18)
C101 C111 C121 . 119(2)
C101 C111 H111 . 120.6
C121 C111 H111 . 120.6
C131 C121 C111 . 121(2)
C131 C121 H121 . 119.3
C111 C121 H121 . 119.3
C121 C131 C141 . 119(2)
C121 C131 H131 . 120.3
C141 C131 H131 . 120.3
C151 C141 C131 . 120(2)
C151 C141 H141 . 120.2
C131 C141 H141 . 120.2
C141 C151 C101 . 120(2)
C141 C151 H151 . 120.1
C101 C151 H151 . 120.1

loop_
_geom_bond_atom_site_label_1
_geom_bond_atom_site_label_2
_geom_bond_site_symmetry_2
_geom_bond_distance
_geom_bond_publ_flag
O1 C2 . 1.222(4) ?
O2 C5 . 1.197(4) ?
N1 C5 . 1.364(4) ?
N1 C2 . 1.376(4) ?
N1 H1 . 0.8800 ?
N2 C8 . 1.148(4) ?
N3 C7 . 1.134(4) ?
N4 C9 . 1.147(4) ?
C2 C3 . 1.444(4) ?
C3 C4 . 1.390(4) ?
C3 C9 . 1.405(4) ?
C4 C6 . 1.373(4) ?
C4 C5 . 1.516(4) ?
C6 C8 . 1.421(4) ?
C6 C7 . 1.422(5) ?
N5 C16 3_655 1.484(3) ?
N5 C16 . 1.484(3) ?
N5 C10 . 1.485(4) ?
N5 H5 . 0.9300 ?
C10 C11 . 1.373(5) ?
C10 C15 . 1.381(6) ?
C11 C12 . 1.389(6) ?
C11 H11 . 0.9500 ?
C12 C13 . 1.374(8) ?
C12 H12 . 0.9500 ?
C13 C14 . 1.379(6) ?
C13 H13 . 0.9500 ?
C14 C15 . 1.378(6) ?
C14 H14 . 0.9500 ?
C15 H15 . 0.9500 ?
C16 H16A . 0.9800 ?
C16 H16B . 0.9800 ?
C16 H16C . 0.9800 ?
N51 C161 3_655 1.475(10) ?
N51 C101 . 1.494(16) ?
N51 H51 . 0.9300 ?
C101 C111 . 1.344(17) ?
C101 C151 . 1.367(18) ?
C111 C121 . 1.369(18) ?
C111 H111 . 0.9500 ?
C121 C131 . 1.35(2) ?
C121 H121 . 0.9500 ?
C131 C141 . 1.376(19) ?
C131 H131 . 0.9500 ?
C141 C151 . 1.364(19) ?
C141 H141 . 0.9500 ?
C151 H151 . 0.9500 ?

loop_
_geom_hbond_atom_site_label_D
_geom_hbond_atom_site_label_H
_geom_hbond_atom_site_label_A
_geom_hbond_site_symmetry_A
_geom_hbond_distance_DH
_geom_hbond_distance_HA
_geom_hbond_distance_DA
_geom_hbond_angle_DHA
_geom_hbond_publ_flag
N1 H1 N2 1_554 0.88 2.15 3.016(5) 169 y
N5 H5 O1 1_565 0.93 2.01 2.933(4) 170 y
N51 H51 N3 . 0.93 2.16 3.07(2) 169 y
C11 H11 O1 1_565 0.95 2.31 3.125(5) 143 y
C13 H13 N3 1_554 0.95 2.42 3.374(6) 180 y
C14 H14 O2 1_555 0.95 2.50 3.156(6) 126 y
C15 H15 O2 1_555 0.95 2.65 3.226(5) 119 y
C16 H16B N4 2_564 0.98 2.45 3.394(3) 161 y

loop_
_geom_torsion_atom_site_label_1
_geom_torsion_atom_site_label_2
_geom_torsion_atom_site_label_3
_geom_torsion_atom_site_label_4
_geom_torsion_site_symmetry_1
_geom_torsion
C16 N5 C10 C11 3_655 -116.8(2)
C16 N5 C10 C11 . 116.8(2)
C16 N5 C10 C15 3_655 63.2(2)
C16 N5 C10 C15 . -63.2(2)
C161 N51 C101 C111 3_655 113.5(12)
C161 N51 C101 C151 3_655 -66.5(12)
